data_7127857
loop_
_publ_author_name
'M\"uller, Julian'
'Bal\'azs, G\'abor'
'Scheer, Manfred'

_publ_section_title
;
 From a P<sub>4</sub> butterfly scaffold to <i>cyclo</i>- and
 <i>catena</i>-P<sub>4</sub> units.
;
_journal_issue 18
_journal_name_full 'Chemical communications (Cambridge, England)'
_journal_page_first 2257
_journal_page_last 2260
_journal_paper_doi 10.1039/d0cc08328c
_journal_volume 57
_journal_year 2021
_chemical_formula_moiety 'C48 H73 Fe2 O4 P4 Rh, 2(F6 P), 2(C H2 Cl2)'
_chemical_formula_sum 'C50 H77 Cl4 F12 Fe2 O4 P6 Rh'
_chemical_formula_weight 1512.34
_space_group_crystal_system triclinic
_space_group_IT_number 2
_space_group_name_Hall '-P 1'
_space_group_name_H-M_alt 'P -1'
_atom_sites_solution_hydrogens geom
_audit_creation_date 2020-05-26
_audit_creation_method
;
Olex2 1.3-alpha
(compiled 2020.05.22 svn.r1d9e7f8d for OlexSys, GUI svn.r6115)
;
_audit_update_record
;
2020-12-21 deposited with the CCDC.	2021-01-25 downloaded from the CCDC.
;
_cell_angle_alpha 73.521(2)
_cell_angle_beta 72.266(3)
_cell_angle_gamma 80.180(2)
_cell_formula_units_Z 2
_cell_length_a 12.9624(4)
_cell_length_b 14.8814(4)
_cell_length_c 18.4164(4)
_cell_measurement_reflns_used 19401
_cell_measurement_temperature 123(1)
_cell_measurement_theta_max 71.5210
_cell_measurement_theta_min 3.8170
_cell_volume 3230.90(16)
_computing_cell_refinement 'CrysAlisPro 1.171.41.21a (Rigaku OD, 2019)'
_computing_data_collection 'CrysAlisPro 1.171.41.21a (Rigaku OD, 2019)'
_computing_data_reduction 'CrysAlisPro 1.171.41.21a (Rigaku OD, 2019)'
_computing_molecular_graphics 'Olex2 1.3-alpha (Dolomanov et al., 2009)'
_computing_publication_material 'Olex2 1.3-alpha (Dolomanov et al., 2009)'
_computing_structure_refinement 'SHELXL 2018/3 (Sheldrick, 2015)'
_computing_structure_solution 'SHELXT  (Sheldrick, 2015)'
_diffrn_ambient_temperature 123.0(10)
_diffrn_detector 'CCD plate'
_diffrn_detector_area_resol_mean 5.2548
_diffrn_detector_type AtlasS2
_diffrn_measured_fraction_theta_full 0.989
_diffrn_measured_fraction_theta_max 0.966
_diffrn_measurement_details
;
List of Runs (angles in degrees, time in seconds):

  # Type    Start    End  Width  t~exp~   \w     \q     \k     \f   Frames
#--------------------------------------------------------------------------
  1  \w    -25.00  84.00   1.00   15.00    --   40.72 -99.00 150.00  109
  2  \w    -35.00  66.00   1.00   15.00    --   40.72 -57.00  30.00  101
  3  \w    -35.00  66.00   1.00   15.00    --   40.72 -57.00 -90.00  101
  4  \w    -42.00  27.00   1.00   15.00    --   40.72 -19.00 150.00   69
  5  \w     71.00 178.00   1.00   50.00    --  104.78  30.00 -90.00  107
  6  \w     71.00 178.00   1.00   50.00    --  104.78  30.00   0.00  107
  7  \w     71.00 178.00   1.00   50.00    --  104.78  30.00 150.00  107
  8  \w     29.00  71.00   1.00   50.00    --  104.78 -61.00 120.00   42
  9  \w     29.00  71.00   1.00   50.00    --  104.78 -61.00-120.00   42
 10  \w     76.00 178.00   1.00   50.00    --  104.78  45.00  60.00  102
 11  \w     18.00 145.00   1.00   50.00    --  104.78 -91.00-148.24  127
 12  \w     29.00  71.00   1.00   50.00    --  104.78 -61.00 -30.00   42
 13  \w     18.00 145.00   1.00   50.00    --  104.78 -91.00 -36.54  127
 14  \w     18.00 145.00   1.00   50.00    --  104.78 -91.00 118.41  127
 15  \w   -117.00 -10.00   1.00   15.00    --  -40.72 -57.00  60.00  107
 16  \w   -117.00 -10.00   1.00   15.00    --  -40.72 -57.00-180.00  107
 17  \w   -122.00  -6.00   1.00   15.00    --  -40.72 -77.00 150.00  116
 18  \w   -122.00  -6.00   1.00   15.00    --  -40.72 -77.00  30.00  116
 19  \w   -117.00 -10.00   1.00   15.00    --  -40.72 -57.00 -60.00  107
 20  \w     73.00 170.00   1.00   50.00    --  104.78  63.00-168.69   97
;
_diffrn_measurement_device 'four-circle diffractometer'
_diffrn_measurement_device_type 'Xcalibur, AtlasS2, Gemini ultra'
_diffrn_measurement_method '\w scans'
_diffrn_orient_matrix_type 'CrysAlisPro convention (1999,Acta A55,543-557)'
_diffrn_orient_matrix_UB_11 0.0572836000
_diffrn_orient_matrix_UB_12 -0.0091281000
_diffrn_orient_matrix_UB_13 -0.0845042000
_diffrn_orient_matrix_UB_21 -0.1008138000
_diffrn_orient_matrix_UB_22 -0.0400611000
_diffrn_orient_matrix_UB_23 -0.0020604000
_diffrn_orient_matrix_UB_31 -0.0475186000
_diffrn_orient_matrix_UB_32 0.1003308000
_diffrn_orient_matrix_UB_33 -0.0326907000
_diffrn_radiation_monochromator mirror
_diffrn_radiation_probe x-ray
_diffrn_radiation_type 'Cu K\a'
_diffrn_radiation_wavelength 1.54184
_diffrn_reflns_av_R_equivalents 0.0322
_diffrn_reflns_av_unetI/netI 0.0341
_diffrn_reflns_Laue_measured_fraction_full 0.989
_diffrn_reflns_Laue_measured_fraction_max 0.966
_diffrn_reflns_limit_h_max 15
_diffrn_reflns_limit_h_min -15
_diffrn_reflns_limit_k_max 18
_diffrn_reflns_limit_k_min -16
_diffrn_reflns_limit_l_max 22
_diffrn_reflns_limit_l_min -22
_diffrn_reflns_number 34376
_diffrn_reflns_point_group_measured_fraction_full 0.989
_diffrn_reflns_point_group_measured_fraction_max 0.966
_diffrn_reflns_theta_full 67.684
_diffrn_reflns_theta_max 71.928
_diffrn_reflns_theta_min 3.527
_diffrn_source 'fine-focus sealed X-ray tube'
_diffrn_source_type 'Enhance Ultra (Cu) X-ray Source'
_exptl_absorpt_coefficient_mu 9.179
_exptl_absorpt_correction_T_max 0.586
_exptl_absorpt_correction_T_min 0.350
_exptl_absorpt_correction_type gaussian
_exptl_absorpt_process_details
;
CrysAlisPro 1.171.41.21a (Rigaku Oxford Diffraction, 2019)
Numerical absorption correction based on gaussian integration over
			a multifaceted crystal model
Empirical absorption correction using spherical harmonics,
 implemented in SCALE3 ABSPACK scaling algorithm.
;
_exptl_crystal_colour 'clear orange'
_exptl_crystal_colour_lustre clear
_exptl_crystal_colour_primary orange
_exptl_crystal_density_diffrn 1.555
_exptl_crystal_description block
_exptl_crystal_F_000 1544
_exptl_crystal_size_max 0.174
_exptl_crystal_size_mid 0.127
_exptl_crystal_size_min 0.088
_refine_diff_density_max 0.519
_refine_diff_density_min -0.554
_refine_diff_density_rms 0.058
_refine_ls_extinction_method none
_refine_ls_goodness_of_fit_ref 1.015
_refine_ls_hydrogen_treatment constr
_refine_ls_matrix_type full
_refine_ls_number_parameters 825
_refine_ls_number_reflns 12257
_refine_ls_number_restraints 54
_refine_ls_restrained_S_all 1.024
_refine_ls_R_factor_all 0.0328
_refine_ls_R_factor_gt 0.0283
_refine_ls_shift/su_max 0.002
_refine_ls_shift/su_mean 0.000
_refine_ls_structure_factor_coef Fsqd
_refine_ls_weighting_details 'w=1/[\s^2^(Fo^2^)+(0.0268P)^2^+1.9249P] where P=(Fo^2^+2Fc^2^)/3'
_refine_ls_weighting_scheme calc
_refine_ls_wR_factor_gt 0.0648
_refine_ls_wR_factor_ref 0.0671
_reflns_Friedel_coverage 0.000
_reflns_number_gt 11123
_reflns_number_total 12257
_reflns_threshold_expression 'I > 2\s(I)'
_cod_data_source_file d0cc08328c2.cif
_cod_data_source_block jm396
_cod_depositor_comments 'Adding full bibliography for 7127856--7127859.cif.'
_cod_database_code 7127857
_shelx_shelxl_version_number 2018/3
_chemical_oxdiff_formula 'C50 H77 Cl4 F12 Fe2 O4 P6 Rh1'
_shelx_space_group_comment
;
The symmetry employed for this shelxl refinement is uniquely defined
by the following loop, which should always be used as a source of
symmetry information in preference to the above space-group names.
They are only intended as comments.
;
_shelx_estimated_absorpt_t_max 0.499
_shelx_estimated_absorpt_t_min 0.298
_reflns_odcompleteness_completeness 99.14
_reflns_odcompleteness_iscentric 1
_reflns_odcompleteness_theta 66.97
_olex2_refinement_description
;
1. Fixed Uiso
 At 1.2 times of:
  All C(H) groups, All C(H,H,H,H) groups
 At 1.5 times of:
  All C(H,H,H) groups
2. Restrained distances
 Cl3-C49 \\sim Cl4-C49 \\sim Cl2-C49 \\sim Cl1-C49
 with sigma of 0.005
3. Uiso/Uaniso restraints and constraints
Cl4 \\sim Cl3 \\sim Cl2 \\sim Cl1: within 1.9A with sigma of 0.01 and sigma for
terminal atoms of 0.02 within 1.9A
F3A \\sim F4A \\sim F1A \\sim F6A \\sim F2A \\sim P5A \\sim F5A: within 1.9A
with sigma of 0.02 and sigma for terminal atoms of 0.02 within 1.9A
4. Others
 Fixed Sof: P5(0.9) Cl7(0.55) Cl1(0.7) Cl4(0.7) F4(0.9) F2(0.9) F3(0.9)
 F5(0.9) F1(0.9) F6(0.9) H49B(0.7) H49A(0.7) H49D(0.3) H49C(0.3) H50A(0.55)
 H50B(0.55) H50C(0.45) H50D(0.45) Cl2(0.3) Cl3(0.3) Cl6(0.45) P5A(0.1) F4A(0.1)
 F2A(0.1) F3A(0.1) F5A(0.1) F1A(0.1) F6A(0.1)
5.a Secondary CH2 refined with riding coordinates:
 C49(H49B,H49A), C49(H49D,H49C), C50(H50A,H50B), C50(H50C,H50D)
5.b Aromatic/amide H refined with riding coordinates:
 C34(H34), C12(H12), C31(H31), C15(H15)
5.c Idealised Me refined as rotating group:
 C21(H21A,H21B,H21C), C44(H44A,H44B,H44C), C46(H46A,H46B,H46C), C22(H22A,H22B,
 H22C), C41(H41A,H41B,H41C), C23(H23A,H23B,H23C), C27(H27A,H27B,H27C), C26(H26A,
 H26B,H26C), C25(H25A,H25B,H25C), C42(H42A,H42B,H42C), C10(H10A,H10B,H10C),
 C45(H45A,H45B,H45C), C40(H40A,H40B,H40C), C38(H38A,H38B,H38C), C36(H36A,H36B,
 H36C), C19(H19A,H19B,H19C), C37(H37A,H37B,H37C), C17(H17A,H17B,H17C), C9(H9A,
 H9B,H9C), C7(H7A,H7B,H7C), C8(H8A,H8B,H8C), C6(H6A,H6B,H6C), C18(H18A,H18B,
 H18C)
;
_olex2_submission_special_instructions 'No special instructions were received'
_oxdiff_exptl_absorpt_empirical_details
;
Empirical correction (ABSPACK) includes:
- Absorption correction using spherical harmonics
- Frame scaling
;
_oxdiff_exptl_absorpt_empirical_full_max 1.258
_oxdiff_exptl_absorpt_empirical_full_min 0.812

loop_
_space_group_symop_operation_xyz
'x, y, z'
'-x, -y, -z'

loop_
_atom_site_label
_atom_site_type_symbol
_atom_site_fract_x
_atom_site_fract_y
_atom_site_fract_z
_atom_site_U_iso_or_equiv
_atom_site_adp_type
_atom_site_occupancy
_atom_site_site_symmetry_order
_atom_site_calc_flag
_atom_site_refinement_flags_posn
_atom_site_refinement_flags_adp
_atom_site_refinement_flags_occupancy
_atom_site_disorder_assembly
_atom_site_disorder_group
Rh1 Rh 0.46941(2) 0.16467(2) 0.72347(2) 0.01669(5) Uani 1 1 d . . . . .
Fe1 Fe 0.30474(3) 0.26259(2) 0.92799(2) 0.01668(7) Uani 1 1 d . . . . .
Fe2 Fe 0.32548(3) 0.25840(2) 0.53334(2) 0.01716(7) Uani 1 1 d . . . . .
P1 P 0.33000(4) 0.24122(4) 0.80961(3) 0.01815(11) Uani 1 1 d . . . . .
P3 P 0.33612(4) 0.23951(4) 0.65432(3) 0.01872(11) Uani 1 1 d . . . . .
P4 P 0.27263(5) 0.14534(4) 0.76612(3) 0.02081(12) Uani 1 1 d . . . . .
P2 P 0.39959(5) 0.33179(4) 0.69740(3) 0.02009(11) Uani 1 1 d . . . . .
P6 P 0.08887(5) 0.67575(5) 0.20802(3) 0.02545(13) Uani 1 1 d . . . . .
P5 P 0.86126(15) -0.12497(13) 0.70828(10) 0.0240(3) Uani 0.9 1 d . . P A 1
Cl5 Cl 0.34476(7) 0.74083(6) -0.11208(5) 0.0545(2) Uani 1 1 d . . . . .
Cl7 Cl 0.2703(3) 0.8738(4) -0.0098(3) 0.0584(10) Uani 0.55 1 d . . P B 1
Cl1 Cl 1.2054(3) -0.28932(16) 0.6418(2) 0.0730(9) Uani 0.7 1 d D U P C 1
F10 F -0.04128(11) 0.70221(10) 0.22850(8) 0.0312(3) Uani 1 1 d . . . . .
F9 F 0.06987(11) 0.56677(10) 0.23512(8) 0.0317(3) Uani 1 1 d . . . . .
Cl4 Cl 1.30453(13) -0.14552(13) 0.66709(12) 0.0771(4) Uani 0.7 1 d D U P C 1
F11 F 0.08935(12) 0.67687(12) 0.11986(8) 0.0390(4) Uani 1 1 d . . . . .
F12 F 0.08600(13) 0.67336(12) 0.29625(8) 0.0388(4) Uani 1 1 d . . . . .
F7 F 0.10630(14) 0.78466(12) 0.18063(10) 0.0466(4) Uani 1 1 d . . . . .
F8 F 0.21762(12) 0.64957(13) 0.18681(10) 0.0444(4) Uani 1 1 d . . . . .
F4 F 0.7708(3) -0.1053(3) 0.7853(3) 0.0427(7) Uani 0.9 1 d . . P A 1
O1 O 0.39736(16) 0.07391(14) 0.99058(11) 0.0400(5) Uani 1 1 d . . . . .
O2 O 0.51375(14) 0.34201(14) 0.87623(12) 0.0389(4) Uani 1 1 d . . . . .
F2 F 0.9520(3) -0.1464(2) 0.63275(16) 0.0530(7) Uani 0.9 1 d . . P A 1
F3 F 0.90249(19) -0.22120(16) 0.76188(12) 0.0542(5) Uani 0.9 1 d . . P A 1
F5 F 0.94625(16) -0.07426(18) 0.72551(14) 0.0551(6) Uani 0.9 1 d . . P A 1
O4 O 0.53138(14) 0.34292(15) 0.47422(12) 0.0404(5) Uani 1 1 d . . . . .
F1 F 0.81981(19) -0.03040(17) 0.65639(13) 0.0586(6) Uani 0.9 1 d . . P A 1
F6 F 0.7774(2) -0.1784(2) 0.69275(15) 0.0671(7) Uani 0.9 1 d . . P A 1
O3 O 0.42287(18) 0.06964(15) 0.52300(13) 0.0490(5) Uani 1 1 d . . . . .
C14 C 0.23511(17) 0.35554(16) 1.00346(12) 0.0188(4) Uani 1 1 d . . . . .
C11 C 0.14204(17) 0.23753(15) 0.99569(12) 0.0186(4) Uani 1 1 d . . . . .
C20 C 0.19836(18) 0.48508(16) 0.87075(13) 0.0208(4) Uani 1 1 d . . . . .
C30 C 0.16959(18) 0.22950(16) 0.53466(12) 0.0200(4) Uani 1 1 d . . . . .
C34 C 0.15966(17) 0.30877(15) 0.56529(13) 0.0185(4) Uani 1 1 d . . . . .
H34 H 0.119000 0.312303 0.617059 0.022 Uiso 1 1 calc R U . . .
C33 C 0.21884(17) 0.38286(15) 0.50811(12) 0.0178(4) Uani 1 1 d . . . . .
C35 C 0.10471(19) 0.14454(16) 0.57275(13) 0.0238(5) Uani 1 1 d . . . . .
C13 C 0.19831(16) 0.38932(15) 0.93145(12) 0.0172(4) Uani 1 1 d . . . . .
C39 C 0.33078(19) 0.39055(17) 0.35142(13) 0.0240(5) Uani 1 1 d . . . . .
C43 C 0.20764(18) 0.48060(16) 0.52360(13) 0.0213(5) Uani 1 1 d . . . . .
C12 C 0.14188(16) 0.31569(15) 0.92959(12) 0.0175(4) Uani 1 1 d . . . . .
H12 H 0.108624 0.318511 0.889512 0.021 Uiso 1 1 calc R U . . .
C31 C 0.23737(18) 0.25444(16) 0.45626(12) 0.0200(4) Uani 1 1 d . . . . .
H31 H 0.258344 0.214529 0.421073 0.024 Uiso 1 1 calc R U . . .
C32 C 0.26972(17) 0.34720(16) 0.43741(12) 0.0187(4) Uani 1 1 d . . . . .
C5 C 0.61122(17) 0.10977(16) 0.77404(13) 0.0210(4) Uani 1 1 d . . . . .
C15 C 0.20040(17) 0.26353(16) 1.03982(12) 0.0193(4) Uani 1 1 d . . . . .
H15 H 0.214300 0.224647 1.087202 0.023 Uiso 1 1 calc R U . . .
C4 C 0.55856(18) 0.03346(16) 0.77389(13) 0.0221(5) Uani 1 1 d . . . . .
C24 C 0.28320(19) 0.40120(17) 1.04955(13) 0.0232(5) Uani 1 1 d . . . . .
C1 C 0.64813(18) 0.16278(17) 0.69441(14) 0.0248(5) Uani 1 1 d . . . . .
C21 C 0.1320(2) 0.56094(17) 0.91283(14) 0.0268(5) Uani 1 1 d . . . . .
H21A H 0.058423 0.542299 0.940528 0.040 Uiso 1 1 calc R U . . .
H21B H 0.127879 0.621116 0.873970 0.040 Uiso 1 1 calc R U . . .
H21C H 0.167498 0.567642 0.950751 0.040 Uiso 1 1 calc R U . . .
C3 C 0.56662(19) 0.03710(17) 0.69365(14) 0.0253(5) Uani 1 1 d . . . . .
C16 C 0.07570(19) 0.15416(16) 1.02190(13) 0.0231(5) Uani 1 1 d . . . . .
C44 C 0.14927(19) 0.55149(17) 0.46631(14) 0.0272(5) Uani 1 1 d . . . . .
H44A H 0.196584 0.559747 0.412472 0.041 Uiso 1 1 calc R U . . .
H44B H 0.132564 0.612132 0.480389 0.041 Uiso 1 1 calc R U . . .
H44C H 0.081588 0.527619 0.469673 0.041 Uiso 1 1 calc R U . . .
C29 C 0.4324(2) 0.31182(18) 0.89593(14) 0.0262(5) Uani 1 1 d . . . . .
C46 C 0.1345(2) 0.47940(17) 0.60730(14) 0.0272(5) Uani 1 1 d . . . . .
H46A H 0.062519 0.461868 0.612570 0.041 Uiso 1 1 calc R U . . .
H46B H 0.127023 0.542076 0.616733 0.041 Uiso 1 1 calc R U . . .
H46C H 0.167279 0.433510 0.645806 0.041 Uiso 1 1 calc R U . . .
C2 C 0.62300(19) 0.11609(18) 0.64451(14) 0.0274(5) Uani 1 1 d . . . . .
C22 C 0.1401(2) 0.48141(17) 0.81030(13) 0.0257(5) Uani 1 1 d . . . . .
H22A H 0.178293 0.432681 0.782809 0.039 Uiso 1 1 calc R U . . .
H22B H 0.139911 0.542594 0.772122 0.039 Uiso 1 1 calc R U . . .
H22C H 0.064995 0.466620 0.837508 0.039 Uiso 1 1 calc R U . . .
C48 C 0.4512(2) 0.31039(18) 0.49684(14) 0.0277(5) Uani 1 1 d . . . . .
C41 C 0.4115(2) 0.31554(19) 0.31567(14) 0.0311(5) Uani 1 1 d . . . . .
H41A H 0.464506 0.290214 0.346350 0.047 Uiso 1 1 calc R U . . .
H41B H 0.449603 0.344175 0.261150 0.047 Uiso 1 1 calc R U . . .
H41C H 0.371811 0.264507 0.316759 0.047 Uiso 1 1 calc R U . . .
C23 C 0.31247(19) 0.51470(17) 0.82379(13) 0.0259(5) Uani 1 1 d . . . . .
H23A H 0.353887 0.515076 0.860204 0.039 Uiso 1 1 calc R U . . .
H23B H 0.306306 0.577881 0.789291 0.039 Uiso 1 1 calc R U . . .
H23C H 0.350071 0.470060 0.791895 0.039 Uiso 1 1 calc R U . . .
C27 C 0.3518(2) 0.32636(19) 1.09722(15) 0.0305(5) Uani 1 1 d . . . . .
H27A H 0.305029 0.279606 1.136018 0.046 Uiso 1 1 calc R U . . .
H27B H 0.384629 0.356826 1.124380 0.046 Uiso 1 1 calc R U . . .
H27C H 0.409363 0.295161 1.061525 0.046 Uiso 1 1 calc R U . . .
C26 C 0.3532(2) 0.48187(19) 1.00239(15) 0.0307(5) Uani 1 1 d . . . . .
H26A H 0.417154 0.459025 0.965243 0.046 Uiso 1 1 calc R U . . .
H26B H 0.376848 0.506362 1.038255 0.046 Uiso 1 1 calc R U . . .
H26C H 0.310817 0.532133 0.973322 0.046 Uiso 1 1 calc R U . . .
C25 C 0.1828(2) 0.43851(19) 1.10829(14) 0.0292(5) Uani 1 1 d . . . . .
H25A H 0.138227 0.486155 1.079045 0.044 Uiso 1 1 calc R U . . .
H25B H 0.207281 0.466637 1.141572 0.044 Uiso 1 1 calc R U . . .
H25C H 0.139623 0.386302 1.141346 0.044 Uiso 1 1 calc R U . . .
C42 C 0.3949(2) 0.47433(18) 0.33659(14) 0.0303(5) Uani 1 1 d . . . . .
H42A H 0.345567 0.525319 0.355935 0.045 Uiso 1 1 calc R U . . .
H42B H 0.428358 0.496401 0.280025 0.045 Uiso 1 1 calc R U . . .
H42C H 0.451749 0.454936 0.364300 0.045 Uiso 1 1 calc R U . . .
C10 C 0.6396(2) 0.1255(2) 0.84189(15) 0.0317(6) Uani 1 1 d . . . . .
H10A H 0.640616 0.193100 0.835117 0.048 Uiso 1 1 calc R U . . .
H10B H 0.711495 0.093408 0.844313 0.048 Uiso 1 1 calc R U . . .
H10C H 0.585241 0.100286 0.890821 0.048 Uiso 1 1 calc R U . . .
C28 C 0.36130(19) 0.14686(18) 0.96500(13) 0.0259(5) Uani 1 1 d . . . . .
C45 C 0.31544(19) 0.51521(17) 0.51790(14) 0.0264(5) Uani 1 1 d . . . . .
H45A H 0.346885 0.473818 0.559153 0.040 Uiso 1 1 calc R U . . .
H45B H 0.302173 0.579550 0.524679 0.040 Uiso 1 1 calc R U . . .
H45C H 0.366102 0.514379 0.466220 0.040 Uiso 1 1 calc R U . . .
C40 C 0.2415(2) 0.42229(19) 0.30752(14) 0.0327(6) Uani 1 1 d . . . . .
H40A H 0.205129 0.367666 0.311910 0.049 Uiso 1 1 calc R U . . .
H40B H 0.274598 0.450821 0.251926 0.049 Uiso 1 1 calc R U . . .
H40C H 0.188230 0.468529 0.330855 0.049 Uiso 1 1 calc R U . . .
C47 C 0.3855(2) 0.14320(19) 0.52844(15) 0.0296(5) Uani 1 1 d . . . . .
C38 C 0.0982(3) 0.1100(2) 0.66023(15) 0.0407(7) Uani 1 1 d . . . . .
H38A H 0.170838 0.085568 0.666744 0.061 Uiso 1 1 calc R U . . .
H38B H 0.049146 0.059837 0.684659 0.061 Uiso 1 1 calc R U . . .
H38C H 0.070408 0.162321 0.685475 0.061 Uiso 1 1 calc R U . . .
C36 C -0.0094(2) 0.17912(19) 0.56106(18) 0.0387(6) Uani 1 1 d . . . . .
H36A H -0.039634 0.232342 0.584904 0.058 Uiso 1 1 calc R U . . .
H36B H -0.056845 0.127898 0.586147 0.058 Uiso 1 1 calc R U . . .
H36C H -0.004237 0.199148 0.504681 0.058 Uiso 1 1 calc R U . . .
C19 C 0.1196(2) 0.07047(18) 1.07797(16) 0.0359(6) Uani 1 1 d . . . . .
H19A H 0.191308 0.045948 1.050107 0.054 Uiso 1 1 calc R U . . .
H19B H 0.069661 0.021042 1.097315 0.054 Uiso 1 1 calc R U . . .
H19C H 0.126043 0.090675 1.122513 0.054 Uiso 1 1 calc R U . . .
C37 C 0.1515(2) 0.06342(17) 0.53307(15) 0.0309(5) Uani 1 1 d . . . . .
H37A H 0.159552 0.086278 0.476402 0.046 Uiso 1 1 calc R U . . .
H37B H 0.102272 0.013369 0.555246 0.046 Uiso 1 1 calc R U . . .
H37C H 0.222822 0.038656 0.542155 0.046 Uiso 1 1 calc R U . . .
C17 C -0.0384(2) 0.1891(2) 1.06604(19) 0.0455(7) Uani 1 1 d . . . . .
H17A H -0.034238 0.206140 1.112651 0.068 Uiso 1 1 calc R U . . .
H17B H -0.087078 0.139095 1.082266 0.068 Uiso 1 1 calc R U . . .
H17C H -0.066645 0.244377 1.031337 0.068 Uiso 1 1 calc R U . . .
C9 C 0.5148(2) -0.04416(18) 0.84299(15) 0.0334(6) Uani 1 1 d . . . . .
H9A H 0.494539 -0.021831 0.891115 0.050 Uiso 1 1 calc R U . . .
H9B H 0.570588 -0.097478 0.846689 0.050 Uiso 1 1 calc R U . . .
H9C H 0.450593 -0.064174 0.836564 0.050 Uiso 1 1 calc R U . . .
C7 C 0.6634(2) 0.1387(2) 0.55698(15) 0.0439(7) Uani 1 1 d . . . . .
H7A H 0.614596 0.116552 0.535609 0.066 Uiso 1 1 calc R U . . .
H7B H 0.736762 0.107392 0.541518 0.066 Uiso 1 1 calc R U . . .
H7C H 0.665543 0.206895 0.536283 0.066 Uiso 1 1 calc R U . . .
C8 C 0.5358(3) -0.0389(2) 0.66845(19) 0.0439(7) Uani 1 1 d . . . . .
H8A H 0.465818 -0.059486 0.703621 0.066 Uiso 1 1 calc R U . . .
H8B H 0.591699 -0.092203 0.670687 0.066 Uiso 1 1 calc R U . . .
H8C H 0.529529 -0.014913 0.614461 0.066 Uiso 1 1 calc R U . . .
C6 C 0.7110(2) 0.2465(2) 0.66903(19) 0.0430(7) Uani 1 1 d . . . . .
H6A H 0.704566 0.283427 0.617026 0.064 Uiso 1 1 calc R U . . .
H6B H 0.787673 0.225752 0.666359 0.064 Uiso 1 1 calc R U . . .
H6C H 0.682020 0.285390 0.706994 0.064 Uiso 1 1 calc R U . . .
C18 C 0.0686(3) 0.12282(19) 0.95155(15) 0.0368(6) Uani 1 1 d . . . . .
H18A H 0.047598 0.177643 0.912832 0.055 Uiso 1 1 calc R U . . .
H18B H 0.014013 0.077419 0.969291 0.055 Uiso 1 1 calc R U . . .
H18C H 0.139529 0.093303 0.927422 0.055 Uiso 1 1 calc R U . . .
C49 C 1.1812(3) -0.1900(2) 0.6786(2) 0.0638(10) Uani 1 1 d D . . . .
H49B H 1.141364 -0.206340 0.735100 0.077 Uiso 0.7 1 calc R U P C 1
H49A H 1.135283 -0.141015 0.650506 0.077 Uiso 0.7 1 calc R U P C 1
H49D H 1.161805 -0.139685 0.635293 0.077 Uiso 0.3 1 calc R U P C 2
H49C H 1.112661 -0.207079 0.719358 0.077 Uiso 0.3 1 calc R U P C 2
C50 C 0.3083(3) 0.7486(3) -0.01407(19) 0.0580(9) Uani 1 1 d . . . . .
H50A H 0.370093 0.722641 0.008984 0.070 Uiso 0.55 1 calc R U P B 1
H50B H 0.246051 0.711089 0.016968 0.070 Uiso 0.55 1 calc R U P B 1
H50C H 0.237016 0.722909 0.013187 0.070 Uiso 0.45 1 calc R U P B 2
H50D H 0.362445 0.708337 0.011958 0.070 Uiso 0.45 1 calc R U P B 2
Cl2 Cl 1.2408(8) -0.2876(4) 0.6422(4) 0.105(3) Uani 0.3 1 d D U P C 2
Cl3 Cl 1.2584(5) -0.1447(5) 0.7187(4) 0.145(3) Uani 0.3 1 d D U P C 2
Cl6 Cl 0.3002(5) 0.8525(6) -0.0031(4) 0.099(2) Uani 0.45 1 d . . P B 2
P5A P 0.854(2) -0.123(2) 0.7098(17) 0.073(5) Uani 0.1 1 d . U P D 2
F4A F 0.760(4) -0.129(4) 0.781(3) 0.088(12) Uani 0.1 1 d . U P D 2
F2A F 0.948(2) -0.0989(19) 0.6332(16) 0.056(6) Uani 0.1 1 d . U P D 2
F3A F 0.9340(16) -0.154(2) 0.7591(11) 0.072(6) Uani 0.1 1 d . U P D 2
F5A F 0.844(2) -0.0157(15) 0.7077(16) 0.085(7) Uani 0.1 1 d . U P D 2
F1A F 0.7686(14) -0.0942(19) 0.6569(11) 0.055(4) Uani 0.1 1 d . U P D 2
F6A F 0.861(2) -0.2183(16) 0.6954(18) 0.088(6) Uani 0.1 1 d . U P D 2

loop_
_atom_site_aniso_label
_atom_site_aniso_U_11
_atom_site_aniso_U_22
_atom_site_aniso_U_33
_atom_site_aniso_U_23
_atom_site_aniso_U_13
_atom_site_aniso_U_12
Rh1 0.01807(8) 0.01731(8) 0.01498(8) -0.00505(6) -0.00619(6) 0.00253(6)
Fe1 0.01825(16) 0.01903(18) 0.01421(16) -0.00581(13) -0.00608(13) 0.00042(13)
Fe2 0.01873(16) 0.01971(18) 0.01426(16) -0.00542(13) -0.00664(13) 0.00111(13)
P1 0.0207(3) 0.0203(3) 0.0145(2) -0.0065(2) -0.0064(2) 0.0021(2)
P3 0.0225(3) 0.0203(3) 0.0150(2) -0.0053(2) -0.0084(2) 0.0018(2)
P4 0.0224(3) 0.0244(3) 0.0171(3) -0.0066(2) -0.0061(2) -0.0023(2)
P2 0.0265(3) 0.0179(3) 0.0172(3) -0.0050(2) -0.0088(2) 0.0009(2)
P6 0.0221(3) 0.0312(3) 0.0227(3) -0.0044(2) -0.0074(2) -0.0030(2)
P5 0.0268(5) 0.0282(5) 0.0193(5) -0.0047(4) -0.0085(4) -0.0067(5)
Cl5 0.0547(4) 0.0500(5) 0.0571(5) -0.0185(4) -0.0019(4) -0.0160(4)
Cl7 0.0553(10) 0.072(2) 0.053(2) -0.0316(17) 0.0059(9) -0.0318(11)
Cl1 0.0963(18) 0.0364(10) 0.0687(13) -0.0126(9) 0.0087(11) -0.0179(10)
F10 0.0240(7) 0.0330(8) 0.0347(8) -0.0079(6) -0.0085(6) 0.0026(6)
F9 0.0312(7) 0.0300(8) 0.0340(8) -0.0074(6) -0.0118(6) 0.0014(6)
Cl4 0.0593(9) 0.0882(11) 0.0983(12) -0.0212(10) -0.0433(9) -0.0073(8)
F11 0.0390(8) 0.0530(10) 0.0217(7) -0.0058(7) -0.0081(6) -0.0018(7)
F12 0.0443(9) 0.0504(10) 0.0286(8) -0.0115(7) -0.0162(7) -0.0079(7)
F7 0.0498(10) 0.0352(9) 0.0527(10) -0.0009(8) -0.0134(8) -0.0163(8)
F8 0.0211(7) 0.0608(11) 0.0468(9) -0.0077(8) -0.0078(7) -0.0040(7)
F4 0.0338(12) 0.0641(19) 0.0302(12) -0.0162(13) -0.0070(10) 0.0003(12)
O1 0.0424(11) 0.0330(11) 0.0312(10) 0.0021(8) -0.0090(8) 0.0134(9)
O2 0.0218(9) 0.0455(12) 0.0516(12) -0.0193(10) -0.0048(8) -0.0060(8)
F2 0.0517(14) 0.0764(19) 0.0276(10) -0.0223(14) -0.0089(9) 0.0157(16)
F3 0.0658(14) 0.0402(12) 0.0446(12) 0.0038(9) -0.0158(10) 0.0044(10)
F5 0.0414(11) 0.0687(15) 0.0665(14) -0.0285(12) -0.0096(10) -0.0238(11)
O4 0.0243(9) 0.0487(12) 0.0456(11) -0.0022(9) -0.0111(8) -0.0100(9)
F1 0.0607(14) 0.0480(13) 0.0425(12) 0.0082(10) -0.0080(10) 0.0159(11)
F6 0.0673(16) 0.087(2) 0.0714(15) -0.0329(15) -0.0293(13) -0.0311(14)
O3 0.0534(12) 0.0417(12) 0.0675(14) -0.0356(11) -0.0337(11) 0.0241(10)
C14 0.0173(10) 0.0233(11) 0.0170(10) -0.0083(9) -0.0038(8) -0.0007(8)
C11 0.0195(10) 0.0203(11) 0.0159(10) -0.0063(8) -0.0036(8) -0.0006(8)
C20 0.0236(11) 0.0195(11) 0.0191(10) -0.0044(9) -0.0054(9) -0.0027(9)
C30 0.0216(11) 0.0213(11) 0.0189(10) -0.0037(9) -0.0103(9) -0.0003(9)
C34 0.0164(10) 0.0204(11) 0.0195(10) -0.0044(9) -0.0077(8) 0.0003(8)
C33 0.0170(10) 0.0197(11) 0.0179(10) -0.0025(8) -0.0099(8) 0.0010(8)
C35 0.0301(12) 0.0191(11) 0.0236(11) -0.0049(9) -0.0075(10) -0.0056(9)
C13 0.0160(10) 0.0181(11) 0.0182(10) -0.0085(8) -0.0032(8) 0.0012(8)
C39 0.0293(12) 0.0259(12) 0.0161(10) -0.0022(9) -0.0076(9) -0.0036(10)
C43 0.0240(11) 0.0187(11) 0.0214(11) -0.0036(9) -0.0071(9) -0.0027(9)
C12 0.0169(10) 0.0196(11) 0.0172(10) -0.0071(8) -0.0058(8) 0.0013(8)
C31 0.0236(11) 0.0237(12) 0.0163(10) -0.0051(9) -0.0119(9) 0.0006(9)
C32 0.0204(10) 0.0213(11) 0.0154(10) -0.0009(8) -0.0098(8) -0.0016(9)
C5 0.0162(10) 0.0213(11) 0.0245(11) -0.0059(9) -0.0086(9) 0.0073(8)
C15 0.0208(10) 0.0224(11) 0.0144(10) -0.0080(9) -0.0028(8) 0.0006(9)
C4 0.0200(11) 0.0203(11) 0.0247(11) -0.0050(9) -0.0095(9) 0.0066(9)
C24 0.0269(12) 0.0264(12) 0.0217(11) -0.0104(9) -0.0105(9) -0.0019(10)
C1 0.0160(10) 0.0233(12) 0.0302(12) -0.0047(10) -0.0046(9) 0.0054(9)
C21 0.0321(13) 0.0205(12) 0.0279(12) -0.0078(10) -0.0084(10) 0.0007(10)
C3 0.0248(11) 0.0235(12) 0.0295(12) -0.0135(10) -0.0110(10) 0.0114(9)
C16 0.0282(12) 0.0228(12) 0.0185(10) -0.0044(9) -0.0053(9) -0.0065(9)
C44 0.0271(12) 0.0201(12) 0.0325(13) -0.0019(10) -0.0106(10) -0.0005(9)
C29 0.0276(13) 0.0288(13) 0.0250(12) -0.0131(10) -0.0075(10) 0.0021(10)
C46 0.0335(13) 0.0210(12) 0.0268(12) -0.0096(10) -0.0037(10) -0.0037(10)
C2 0.0207(11) 0.0320(14) 0.0227(12) -0.0087(10) -0.0039(9) 0.0153(10)
C22 0.0326(12) 0.0215(12) 0.0231(11) -0.0011(9) -0.0117(10) -0.0028(10)
C48 0.0279(13) 0.0326(14) 0.0231(12) -0.0058(10) -0.0113(10) 0.0027(11)
C41 0.0360(14) 0.0346(14) 0.0189(11) -0.0073(10) -0.0010(10) -0.0038(11)
C23 0.0293(12) 0.0246(12) 0.0228(11) -0.0050(9) -0.0041(10) -0.0071(10)
C27 0.0328(13) 0.0366(14) 0.0312(13) -0.0131(11) -0.0176(11) -0.0028(11)
C26 0.0321(13) 0.0352(14) 0.0323(13) -0.0127(11) -0.0116(11) -0.0105(11)
C25 0.0321(13) 0.0360(14) 0.0253(12) -0.0176(11) -0.0083(10) -0.0002(11)
C42 0.0336(13) 0.0327(14) 0.0218(11) -0.0017(10) -0.0040(10) -0.0106(11)
C10 0.0273(12) 0.0387(15) 0.0356(14) -0.0147(12) -0.0169(11) 0.0048(11)
C28 0.0250(12) 0.0328(14) 0.0171(11) -0.0065(10) -0.0050(9) 0.0037(10)
C45 0.0296(12) 0.0244(12) 0.0280(12) -0.0064(10) -0.0101(10) -0.0059(10)
C40 0.0414(15) 0.0368(15) 0.0217(12) -0.0001(11) -0.0164(11) -0.0057(12)
C47 0.0300(13) 0.0363(15) 0.0297(13) -0.0170(11) -0.0157(10) 0.0071(11)
C38 0.0666(19) 0.0311(15) 0.0244(13) -0.0017(11) -0.0059(13) -0.0254(14)
C36 0.0289(13) 0.0279(14) 0.0586(18) -0.0088(13) -0.0093(13) -0.0083(11)
C19 0.0525(17) 0.0238(13) 0.0349(14) 0.0035(11) -0.0224(13) -0.0118(12)
C37 0.0392(14) 0.0203(12) 0.0361(14) -0.0070(10) -0.0126(11) -0.0052(10)
C17 0.0321(14) 0.0337(16) 0.0609(19) -0.0119(14) 0.0070(14) -0.0123(12)
C9 0.0328(13) 0.0239(13) 0.0359(14) 0.0023(11) -0.0086(11) -0.0008(10)
C7 0.0376(15) 0.058(2) 0.0231(13) -0.0077(13) -0.0043(11) 0.0201(14)
C8 0.0578(18) 0.0335(16) 0.0550(18) -0.0271(14) -0.0312(15) 0.0139(13)
C6 0.0247(13) 0.0354(16) 0.0568(18) -0.0009(14) -0.0020(13) -0.0058(11)
C18 0.0616(18) 0.0300(14) 0.0260(13) -0.0011(11) -0.0177(12) -0.0222(13)
C49 0.0483(19) 0.055(2) 0.081(3) -0.020(2) -0.0075(18) 0.0023(17)
C50 0.0514(19) 0.073(3) 0.0442(18) 0.0007(17) -0.0126(15) -0.0184(18)
Cl2 0.136(7) 0.082(4) 0.039(2) 0.010(2) 0.010(3) 0.042(4)
Cl3 0.117(5) 0.216(7) 0.115(4) -0.023(5) -0.064(4) -0.020(5)
Cl6 0.181(6) 0.088(4) 0.0320(14) -0.022(2) 0.005(3) -0.078(4)
P5A 0.067(9) 0.083(10) 0.061(9) -0.030(8) -0.005(7) 0.016(8)
F4A 0.075(18) 0.10(2) 0.044(16) 0.006(15) 0.013(14) 0.011(16)
F2A 0.036(9) 0.081(15) 0.046(10) -0.033(12) 0.004(8) 0.012(12)
F3A 0.041(10) 0.143(17) 0.028(9) -0.025(11) -0.026(8) 0.038(12)
F5A 0.095(14) 0.041(10) 0.100(14) -0.042(10) 0.032(12) -0.022(10)
F1A 0.036(8) 0.098(14) 0.039(9) -0.028(9) -0.018(7) 0.004(9)
F6A 0.086(14) 0.049(11) 0.141(16) -0.051(11) -0.026(13) -0.002(11)

loop_
_atom_type_symbol
_atom_type_description
_atom_type_scat_dispersion_real
_atom_type_scat_dispersion_imag
_atom_type_scat_source
C C 0.0181 0.0091 'International Tables Vol C Tables 4.2.6.8 and 6.1.1.4'
H H 0.0000 0.0000 'International Tables Vol C Tables 4.2.6.8 and 6.1.1.4'
Cl Cl 0.3639 0.7018 'International Tables Vol C Tables 4.2.6.8 and 6.1.1.4'
F F 0.0727 0.0534 'International Tables Vol C Tables 4.2.6.8 and 6.1.1.4'
Fe Fe -1.1336 3.1974 'International Tables Vol C Tables 4.2.6.8 and 6.1.1.4'
O O 0.0492 0.0322 'International Tables Vol C Tables 4.2.6.8 and 6.1.1.4'
P P 0.2955 0.4335 'International Tables Vol C Tables 4.2.6.8 and 6.1.1.4'
Rh Rh 0.0927 3.6045 'International Tables Vol C Tables 4.2.6.8 and 6.1.1.4'

loop_
_exptl_crystal_face_index_h
_exptl_crystal_face_index_k
_exptl_crystal_face_index_l
_exptl_crystal_face_perp_dist
-8 2 -1 0.0282
5 7 -2 0.0486
8 -3 1 0.0557
-1 -8 3 0.0700
1 8 9 0.0667
-2 -5 -11 0.0820
4 -6 6 0.0669
-2 9 2 0.0478
-3 7 -4 0.0527
-8 -4 -7 0.0489
6 8 4 0.0624
0 -6 7 0.0546
-5 5 5 0.0400
2 -9 0 0.0827
4 -7 4 0.0592

loop_
_geom_angle_atom_site_label_1
_geom_angle_atom_site_label_2
_geom_angle_atom_site_label_3
_geom_angle
_geom_angle_site_symmetry_1
_geom_angle_site_symmetry_3
_geom_angle_publ_flag
P1 Rh1 P3 73.175(19) . . ?
P1 Rh1 P4 52.472(19) . . ?
P1 Rh1 P2 52.586(19) . . ?
P3 Rh1 P4 52.321(19) . . ?
P3 Rh1 P2 52.387(19) . . ?
P2 Rh1 P4 81.22(2) . . ?
C5 Rh1 P1 110.41(6) . . ?
C5 Rh1 P3 171.27(6) . . ?
C5 Rh1 P4 136.28(6) . . ?
C5 Rh1 P2 122.92(6) . . ?
C4 Rh1 P1 119.01(6) . . ?
C4 Rh1 P3 148.42(6) . . ?
C4 Rh1 P4 109.50(6) . . ?
C4 Rh1 P2 158.80(6) . . ?
C4 Rh1 C5 37.32(8) . . ?
C4 Rh1 C1 62.99(9) . . ?
C4 Rh1 C2 63.05(8) . . ?
C1 Rh1 P1 130.02(6) . . ?
C1 Rh1 P3 134.09(6) . . ?
C1 Rh1 P4 172.49(6) . . ?
C1 Rh1 P2 105.88(6) . . ?
C1 Rh1 C5 37.50(8) . . ?
C1 Rh1 C2 37.73(9) . . ?
C3 Rh1 P1 151.49(7) . . ?
C3 Rh1 P3 118.09(6) . . ?
C3 Rh1 P4 111.40(7) . . ?
C3 Rh1 P2 155.58(7) . . ?
C3 Rh1 C5 62.70(8) . . ?
C3 Rh1 C4 38.01(8) . . ?
C3 Rh1 C1 62.99(9) . . ?
C3 Rh1 C2 37.48(9) . . ?
C2 Rh1 P1 166.96(7) . . ?
C2 Rh1 P3 112.17(6) . . ?
C2 Rh1 P4 140.37(7) . . ?
C2 Rh1 P2 120.34(7) . . ?
C2 Rh1 C5 62.63(8) . . ?
C14 Fe1 P1 145.34(6) . . ?
C14 Fe1 C13 40.23(8) . . ?
C11 Fe1 P1 109.25(6) . . ?
C11 Fe1 C14 66.88(8) . . ?
C11 Fe1 C13 66.92(8) . . ?
C13 Fe1 P1 105.43(6) . . ?
C12 Fe1 P1 89.20(6) . . ?
C12 Fe1 C14 65.99(8) . . ?
C12 Fe1 C11 39.19(8) . . ?
C12 Fe1 C13 39.23(8) . . ?
C15 Fe1 P1 148.70(6) . . ?
C15 Fe1 C14 39.38(8) . . ?
C15 Fe1 C11 39.45(8) . . ?
C15 Fe1 C13 66.41(8) . . ?
C15 Fe1 C12 65.14(8) . . ?
C29 Fe1 P1 90.15(7) . . ?
C29 Fe1 C14 91.55(9) . . ?
C29 Fe1 C11 158.20(9) . . ?
C29 Fe1 C13 99.02(10) . . ?
C29 Fe1 C12 135.55(10) . . ?
C29 Fe1 C15 120.54(9) . . ?
C28 Fe1 P1 93.63(7) . . ?
C28 Fe1 C14 120.78(9) . . ?
C28 Fe1 C11 94.86(10) . . ?
C28 Fe1 C13 156.95(9) . . ?
C28 Fe1 C12 130.72(10) . . ?
C28 Fe1 C15 90.57(10) . . ?
C28 Fe1 C29 93.68(11) . . ?
C30 Fe2 P3 110.69(6) . . ?
C30 Fe2 C33 66.83(8) . . ?
C34 Fe2 P3 91.02(6) . . ?
C34 Fe2 C30 39.05(8) . . ?
C34 Fe2 C33 39.34(8) . . ?
C34 Fe2 C32 66.35(8) . . ?
C33 Fe2 P3 107.04(6) . . ?
C31 Fe2 P3 150.11(6) . . ?
C31 Fe2 C30 39.43(8) . . ?
C31 Fe2 C34 65.05(8) . . ?
C31 Fe2 C33 66.28(8) . . ?
C31 Fe2 C32 39.56(8) . . ?
C32 Fe2 P3 146.83(6) . . ?
C32 Fe2 C30 67.19(8) . . ?
C32 Fe2 C33 40.31(8) . . ?
C48 Fe2 P3 88.99(8) . . ?
C48 Fe2 C30 157.98(10) . . ?
C48 Fe2 C34 135.33(10) . . ?
C48 Fe2 C33 98.71(10) . . ?
C48 Fe2 C31 120.46(10) . . ?
C48 Fe2 C32 90.97(10) . . ?
C47 Fe2 P3 93.54(8) . . ?
C47 Fe2 C30 93.67(10) . . ?
C47 Fe2 C34 129.65(10) . . ?
C47 Fe2 C33 155.40(9) . . ?
C47 Fe2 C31 89.16(10) . . ?
C47 Fe2 C32 119.49(10) . . ?
C47 Fe2 C48 94.90(12) . . ?
Fe1 P1 Rh1 135.36(3) . . ?
P4 P1 Rh1 65.99(2) . . ?
P4 P1 Fe1 133.87(3) . . ?
P2 P1 Rh1 65.67(2) . . ?
P2 P1 Fe1 128.43(3) . . ?
P2 P1 P4 96.88(3) . . ?
Fe2 P3 Rh1 134.42(3) . . ?
P4 P3 Rh1 65.72(2) . . ?
P4 P3 Fe2 135.01(3) . . ?
P2 P3 Rh1 65.42(2) . . ?
P2 P3 Fe2 127.53(3) . . ?
P2 P3 P4 96.91(3) . . ?
P1 P4 Rh1 61.54(2) . . ?
P1 P4 P3 83.02(3) . . ?
P3 P4 Rh1 61.96(2) . . ?
P1 P2 Rh1 61.74(2) . . ?
P3 P2 Rh1 62.19(2) . . ?
P3 P2 P1 83.10(3) . . ?
F10 P6 F11 89.24(8) . . ?
F9 P6 F10 89.72(8) . . ?
F9 P6 F11 89.31(8) . . ?
F9 P6 F12 89.79(8) . . ?
F9 P6 F8 90.27(9) . . ?
F12 P6 F10 89.83(8) . . ?
F12 P6 F11 178.71(9) . . ?
F7 P6 F10 89.60(9) . . ?
F7 P6 F9 179.20(9) . . ?
F7 P6 F11 90.26(9) . . ?
F7 P6 F12 90.63(9) . . ?
F7 P6 F8 90.41(9) . . ?
F8 P6 F10 179.37(9) . . ?
F8 P6 F11 90.13(9) . . ?
F8 P6 F12 90.80(9) . . ?
F2 P5 F4 178.9(2) . . ?
F2 P5 F3 90.02(16) . . ?
F3 P5 F4 88.84(19) . . ?
F5 P5 F4 90.54(16) . . ?
F5 P5 F2 89.43(16) . . ?
F5 P5 F3 88.05(15) . . ?
F1 P5 F4 90.6(2) . . ?
F1 P5 F2 90.55(15) . . ?
F1 P5 F3 179.4(2) . . ?
F1 P5 F5 92.03(16) . . ?
F1 P5 F6 89.65(17) . . ?
F6 P5 F4 89.32(17) . . ?
F6 P5 F2 90.68(17) . . ?
F6 P5 F3 90.26(17) . . ?
F6 P5 F5 178.3(2) . . ?
C13 C14 Fe1 70.15(11) . . ?
C13 C14 C24 134.8(2) . . ?
C15 C14 Fe1 68.73(12) . . ?
C15 C14 C13 106.45(18) . . ?
C15 C14 C24 118.02(19) . . ?
C24 C14 Fe1 132.79(15) . . ?
C12 C11 Fe1 69.91(12) . . ?
C12 C11 C15 105.32(19) . . ?
C12 C11 C16 126.88(19) . . ?
C15 C11 Fe1 68.84(12) . . ?
C15 C11 C16 126.76(19) . . ?
C16 C11 Fe1 134.37(16) . . ?
C21 C20 C13 109.20(17) . . ?
C21 C20 C22 106.33(19) . . ?
C22 C20 C13 109.86(18) . . ?
C23 C20 C13 113.99(19) . . ?
C23 C20 C21 110.52(19) . . ?
C23 C20 C22 106.65(18) . . ?
C34 C30 Fe2 69.83(12) . . ?
C34 C30 C35 126.2(2) . . ?
C34 C30 C31 105.44(19) . . ?
C35 C30 Fe2 133.61(16) . . ?
C31 C30 Fe2 68.95(12) . . ?
C31 C30 C35 127.5(2) . . ?
Fe2 C34 H34 124.6 . . ?
C30 C34 Fe2 71.12(12) . . ?
C30 C34 H34 124.4 . . ?
C30 C34 C33 111.25(19) . . ?
C33 C34 Fe2 71.47(12) . . ?
C33 C34 H34 124.4 . . ?
C34 C33 Fe2 69.19(12) . . ?
C34 C33 C43 120.72(19) . . ?
C34 C33 C32 106.04(18) . . ?
C43 C33 Fe2 132.76(14) . . ?
C32 C33 Fe2 69.25(12) . . ?
C32 C33 C43 132.61(19) . . ?
C30 C35 C38 111.10(19) . . ?
C30 C35 C36 105.04(19) . . ?
C30 C35 C37 112.41(19) . . ?
C38 C35 C36 110.4(2) . . ?
C38 C35 C37 109.3(2) . . ?
C37 C35 C36 108.5(2) . . ?
C14 C13 Fe1 69.62(12) . . ?
C14 C13 C20 133.09(19) . . ?
C20 C13 Fe1 131.25(14) . . ?
C12 C13 Fe1 69.47(12) . . ?
C12 C13 C14 105.93(18) . . ?
C12 C13 C20 120.49(18) . . ?
C41 C39 C32 110.50(19) . . ?
C41 C39 C40 108.62(19) . . ?
C42 C39 C32 117.15(19) . . ?
C42 C39 C41 106.7(2) . . ?
C42 C39 C40 108.8(2) . . ?
C40 C39 C32 104.82(18) . . ?
C33 C43 C44 108.72(18) . . ?
C33 C43 C46 109.78(18) . . ?
C46 C43 C44 106.60(19) . . ?
C45 C43 C33 114.44(19) . . ?
C45 C43 C44 110.48(19) . . ?
C45 C43 C46 106.51(18) . . ?
Fe1 C12 H12 125.0 . . ?
C11 C12 Fe1 70.90(12) . . ?
C11 C12 C13 111.20(18) . . ?
C11 C12 H12 124.4 . . ?
C13 C12 Fe1 71.30(12) . . ?
C13 C12 H12 124.4 . . ?
Fe2 C31 H31 124.1 . . ?
C30 C31 Fe2 71.62(12) . . ?
C30 C31 H31 124.4 . . ?
C30 C31 C32 111.22(19) . . ?
C32 C31 Fe2 71.44(12) . . ?
C32 C31 H31 124.4 . . ?
C33 C32 Fe2 70.45(11) . . ?
C33 C32 C39 135.2(2) . . ?
C39 C32 Fe2 131.73(15) . . ?
C31 C32 Fe2 69.00(12) . . ?
C31 C32 C33 106.05(18) . . ?
C31 C32 C39 118.02(19) . . ?
C4 C5 Rh1 70.08(12) . . ?
C4 C5 C1 107.9(2) . . ?
C4 C5 C10 127.1(2) . . ?
C1 C5 Rh1 70.16(12) . . ?
C1 C5 C10 124.3(2) . . ?
C10 C5 Rh1 132.26(16) . . ?
Fe1 C15 H15 123.5 . . ?
C14 C15 Fe1 71.89(12) . . ?
C14 C15 C11 111.08(19) . . ?
C14 C15 H15 124.5 . . ?
C11 C15 Fe1 71.71(12) . . ?
C11 C15 H15 124.5 . . ?
C5 C4 Rh1 72.60(13) . . ?
C5 C4 C3 107.9(2) . . ?
C5 C4 C9 126.7(2) . . ?
C3 C4 Rh1 70.83(13) . . ?
C3 C4 C9 125.0(2) . . ?
C9 C4 Rh1 127.91(16) . . ?
C14 C24 C27 110.34(19) . . ?
C14 C24 C25 104.66(18) . . ?
C27 C24 C25 108.31(19) . . ?
C26 C24 C14 117.15(19) . . ?
C26 C24 C27 107.3(2) . . ?
C26 C24 C25 108.7(2) . . ?
C5 C1 Rh1 72.34(12) . . ?
C5 C1 C2 108.1(2) . . ?
C5 C1 C6 124.8(2) . . ?
C2 C1 Rh1 71.62(13) . . ?
C2 C1 C6 126.9(2) . . ?
C6 C1 Rh1 126.17(17) . . ?
C20 C21 H21A 109.5 . . ?
C20 C21 H21B 109.5 . . ?
C20 C21 H21C 109.5 . . ?
H21A C21 H21B 109.5 . . ?
H21A C21 H21C 109.5 . . ?
H21B C21 H21C 109.5 . . ?
C4 C3 Rh1 71.16(12) . . ?
C4 C3 C8 123.9(2) . . ?
C2 C3 Rh1 72.08(13) . . ?
C2 C3 C4 108.3(2) . . ?
C2 C3 C8 127.2(2) . . ?
C8 C3 Rh1 129.79(18) . . ?
C11 C16 C19 112.86(19) . . ?
C11 C16 C17 105.23(19) . . ?
C11 C16 C18 111.30(18) . . ?
C19 C16 C17 108.5(2) . . ?
C19 C16 C18 109.2(2) . . ?
C18 C16 C17 109.6(2) . . ?
C43 C44 H44A 109.5 . . ?
C43 C44 H44B 109.5 . . ?
C43 C44 H44C 109.5 . . ?
H44A C44 H44B 109.5 . . ?
H44A C44 H44C 109.5 . . ?
H44B C44 H44C 109.5 . . ?
O2 C29 Fe1 179.1(3) . . ?
C43 C46 H46A 109.5 . . ?
C43 C46 H46B 109.5 . . ?
C43 C46 H46C 109.5 . . ?
H46A C46 H46B 109.5 . . ?
H46A C46 H46C 109.5 . . ?
H46B C46 H46C 109.5 . . ?
C1 C2 Rh1 70.65(12) . . ?
C1 C2 C7 125.4(3) . . ?
C3 C2 Rh1 70.44(12) . . ?
C3 C2 C1 107.6(2) . . ?
C3 C2 C7 126.3(2) . . ?
C7 C2 Rh1 131.03(17) . . ?
C20 C22 H22A 109.5 . . ?
C20 C22 H22B 109.5 . . ?
C20 C22 H22C 109.5 . . ?
H22A C22 H22B 109.5 . . ?
H22A C22 H22C 109.5 . . ?
H22B C22 H22C 109.5 . . ?
O4 C48 Fe2 179.4(3) . . ?
C39 C41 H41A 109.5 . . ?
C39 C41 H41B 109.5 . . ?
C39 C41 H41C 109.5 . . ?
H41A C41 H41B 109.5 . . ?
H41A C41 H41C 109.5 . . ?
H41B C41 H41C 109.5 . . ?
C20 C23 H23A 109.5 . . ?
C20 C23 H23B 109.5 . . ?
C20 C23 H23C 109.5 . . ?
H23A C23 H23B 109.5 . . ?
H23A C23 H23C 109.5 . . ?
H23B C23 H23C 109.5 . . ?
C24 C27 H27A 109.5 . . ?
C24 C27 H27B 109.5 . . ?
C24 C27 H27C 109.5 . . ?
H27A C27 H27B 109.5 . . ?
H27A C27 H27C 109.5 . . ?
H27B C27 H27C 109.5 . . ?
C24 C26 H26A 109.5 . . ?
C24 C26 H26B 109.5 . . ?
C24 C26 H26C 109.5 . . ?
H26A C26 H26B 109.5 . . ?
H26A C26 H26C 109.5 . . ?
H26B C26 H26C 109.5 . . ?
C24 C25 H25A 109.5 . . ?
C24 C25 H25B 109.5 . . ?
C24 C25 H25C 109.5 . . ?
H25A C25 H25B 109.5 . . ?
H25A C25 H25C 109.5 . . ?
H25B C25 H25C 109.5 . . ?
C39 C42 H42A 109.5 . . ?
C39 C42 H42B 109.5 . . ?
C39 C42 H42C 109.5 . . ?
H42A C42 H42B 109.5 . . ?
H42A C42 H42C 109.5 . . ?
H42B C42 H42C 109.5 . . ?
C5 C10 H10A 109.5 . . ?
C5 C10 H10B 109.5 . . ?
C5 C10 H10C 109.5 . . ?
H10A C10 H10B 109.5 . . ?
H10A C10 H10C 109.5 . . ?
H10B C10 H10C 109.5 . . ?
O1 C28 Fe1 177.9(2) . . ?
C43 C45 H45A 109.5 . . ?
C43 C45 H45B 109.5 . . ?
C43 C45 H45C 109.5 . . ?
H45A C45 H45B 109.5 . . ?
H45A C45 H45C 109.5 . . ?
H45B C45 H45C 109.5 . . ?
C39 C40 H40A 109.5 . . ?
C39 C40 H40B 109.5 . . ?
C39 C40 H40C 109.5 . . ?
H40A C40 H40B 109.5 . . ?
H40A C40 H40C 109.5 . . ?
H40B C40 H40C 109.5 . . ?
O3 C47 Fe2 177.6(2) . . ?
C35 C38 H38A 109.5 . . ?
C35 C38 H38B 109.5 . . ?
C35 C38 H38C 109.5 . . ?
H38A C38 H38B 109.5 . . ?
H38A C38 H38C 109.5 . . ?
H38B C38 H38C 109.5 . . ?
C35 C36 H36A 109.5 . . ?
C35 C36 H36B 109.5 . . ?
C35 C36 H36C 109.5 . . ?
H36A C36 H36B 109.5 . . ?
H36A C36 H36C 109.5 . . ?
H36B C36 H36C 109.5 . . ?
C16 C19 H19A 109.5 . . ?
C16 C19 H19B 109.5 . . ?
C16 C19 H19C 109.5 . . ?
H19A C19 H19B 109.5 . . ?
H19A C19 H19C 109.5 . . ?
H19B C19 H19C 109.5 . . ?
C35 C37 H37A 109.5 . . ?
C35 C37 H37B 109.5 . . ?
C35 C37 H37C 109.5 . . ?
H37A C37 H37B 109.5 . . ?
H37A C37 H37C 109.5 . . ?
H37B C37 H37C 109.5 . . ?
C16 C17 H17A 109.5 . . ?
C16 C17 H17B 109.5 . . ?
C16 C17 H17C 109.5 . . ?
H17A C17 H17B 109.5 . . ?
H17A C17 H17C 109.5 . . ?
H17B C17 H17C 109.5 . . ?
C4 C9 H9A 109.5 . . ?
C4 C9 H9B 109.5 . . ?
C4 C9 H9C 109.5 . . ?
H9A C9 H9B 109.5 . . ?
H9A C9 H9C 109.5 . . ?
H9B C9 H9C 109.5 . . ?
C2 C7 H7A 109.5 . . ?
C2 C7 H7B 109.5 . . ?
C2 C7 H7C 109.5 . . ?
H7A C7 H7B 109.5 . . ?
H7A C7 H7C 109.5 . . ?
H7B C7 H7C 109.5 . . ?
C3 C8 H8A 109.5 . . ?
C3 C8 H8B 109.5 . . ?
C3 C8 H8C 109.5 . . ?
H8A C8 H8B 109.5 . . ?
H8A C8 H8C 109.5 . . ?
H8B C8 H8C 109.5 . . ?
C1 C6 H6A 109.5 . . ?
C1 C6 H6B 109.5 . . ?
C1 C6 H6C 109.5 . . ?
H6A C6 H6B 109.5 . . ?
H6A C6 H6C 109.5 . . ?
H6B C6 H6C 109.5 . . ?
C16 C18 H18A 109.5 . . ?
C16 C18 H18B 109.5 . . ?
C16 C18 H18C 109.5 . . ?
H18A C18 H18B 109.5 . . ?
H18A C18 H18C 109.5 . . ?
H18B C18 H18C 109.5 . . ?
Cl1 C49 Cl4 110.8(2) . . ?
Cl1 C49 H49B 109.5 . . ?
Cl1 C49 H49A 109.5 . . ?
Cl4 C49 H49B 109.5 . . ?
Cl4 C49 H49A 109.5 . . ?
H49B C49 H49A 108.1 . . ?
H49D C49 H49C 107.3 . . ?
Cl2 C49 H49D 108.2 . . ?
Cl2 C49 H49C 108.2 . . ?
Cl3 C49 H49D 108.2 . . ?
Cl3 C49 H49C 108.2 . . ?
Cl3 C49 Cl2 116.4(5) . . ?
Cl5 C50 Cl7 109.8(3) . . ?
Cl5 C50 H50A 109.7 . . ?
Cl5 C50 H50B 109.7 . . ?
Cl5 C50 H50C 108.6 . . ?
Cl5 C50 H50D 108.6 . . ?
Cl7 C50 H50A 109.7 . . ?
Cl7 C50 H50B 109.7 . . ?
H50A C50 H50B 108.2 . . ?
H50C C50 H50D 107.5 . . ?
Cl6 C50 Cl5 114.8(3) . . ?
Cl6 C50 H50C 108.6 . . ?
Cl6 C50 H50D 108.6 . . ?
F4A P5A F2A 171(3) . . ?
F4A P5A F3A 92(3) . . ?
F4A P5A F5A 85(3) . . ?
F4A P5A F1A 88(3) . . ?
F4A P5A F6A 101(3) . . ?
F2A P5A F5A 86(2) . . ?
F2A P5A F1A 89(2) . . ?
F3A P5A F2A 91(2) . . ?
F3A P5A F5A 96(2) . . ?
F3A P5A F1A 178(3) . . ?
F5A P5A F1A 86(2) . . ?
F6A P5A F2A 88(2) . . ?
F6A P5A F3A 94(3) . . ?
F6A P5A F5A 168(3) . . ?
F6A P5A F1A 84(2) . . ?

loop_
_geom_bond_atom_site_label_1
_geom_bond_atom_site_label_2
_geom_bond_distance
_geom_bond_site_symmetry_2
_geom_bond_publ_flag
Rh1 P1 2.3784(5) . ?
Rh1 P3 2.3931(6) . ?
Rh1 P4 2.4714(6) . ?
Rh1 P2 2.4605(6) . ?
Rh1 C5 2.239(2) . ?
Rh1 C4 2.206(2) . ?
Rh1 C1 2.210(2) . ?
Rh1 C3 2.202(2) . ?
Rh1 C2 2.223(2) . ?
Fe1 P1 2.2100(6) . ?
Fe1 C14 2.135(2) . ?
Fe1 C11 2.132(2) . ?
Fe1 C13 2.143(2) . ?
Fe1 C12 2.119(2) . ?
Fe1 C15 2.094(2) . ?
Fe1 C29 1.787(2) . ?
Fe1 C28 1.782(3) . ?
Fe2 P3 2.2091(6) . ?
Fe2 C30 2.128(2) . ?
Fe2 C34 2.111(2) . ?
Fe2 C33 2.142(2) . ?
Fe2 C31 2.093(2) . ?
Fe2 C32 2.125(2) . ?
Fe2 C48 1.781(3) . ?
Fe2 C47 1.773(3) . ?
P1 P4 2.1456(8) . ?
P1 P2 2.1447(8) . ?
P3 P4 2.1459(8) . ?
P3 P2 2.1433(8) . ?
P6 F10 1.6166(14) . ?
P6 F9 1.5945(16) . ?
P6 F11 1.6170(15) . ?
P6 F12 1.6042(15) . ?
P6 F7 1.5887(17) . ?
P6 F8 1.5992(15) . ?
P5 F4 1.606(5) . ?
P5 F2 1.596(3) . ?
P5 F3 1.603(3) . ?
P5 F5 1.586(2) . ?
P5 F1 1.573(3) . ?
P5 F6 1.584(2) . ?
Cl5 C50 1.753(3) . ?
Cl7 C50 1.863(7) . ?
Cl1 C49 1.738(3) . ?
Cl4 C49 1.764(3) . ?
O1 C28 1.136(3) . ?
O2 C29 1.132(3) . ?
O4 C48 1.132(3) . ?
O3 C47 1.138(3) . ?
C14 C13 1.471(3) . ?
C14 C15 1.425(3) . ?
C14 C24 1.538(3) . ?
C11 C12 1.426(3) . ?
C11 C15 1.427(3) . ?
C11 C16 1.511(3) . ?
C20 C13 1.542(3) . ?
C20 C21 1.541(3) . ?
C20 C22 1.541(3) . ?
C20 C23 1.535(3) . ?
C30 C34 1.417(3) . ?
C30 C35 1.516(3) . ?
C30 C31 1.424(3) . ?
C34 H34 0.9500 . ?
C34 C33 1.432(3) . ?
C33 C43 1.535(3) . ?
C33 C32 1.470(3) . ?
C35 C38 1.526(3) . ?
C35 C36 1.539(3) . ?
C35 C37 1.530(3) . ?
C13 C12 1.431(3) . ?
C39 C32 1.543(3) . ?
C39 C41 1.541(3) . ?
C39 C42 1.530(3) . ?
C39 C40 1.543(3) . ?
C43 C44 1.543(3) . ?
C43 C46 1.541(3) . ?
C43 C45 1.534(3) . ?
C12 H12 0.9500 . ?
C31 H31 0.9500 . ?
C31 C32 1.428(3) . ?
C5 C4 1.422(3) . ?
C5 C1 1.431(3) . ?
C5 C10 1.492(3) . ?
C15 H15 0.9500 . ?
C4 C3 1.435(3) . ?
C4 C9 1.492(3) . ?
C24 C27 1.545(3) . ?
C24 C26 1.523(3) . ?
C24 C25 1.552(3) . ?
C1 C2 1.434(3) . ?
C1 C6 1.489(3) . ?
C21 H21A 0.9800 . ?
C21 H21B 0.9800 . ?
C21 H21C 0.9800 . ?
C3 C2 1.422(4) . ?
C3 C8 1.489(3) . ?
C16 C19 1.526(3) . ?
C16 C17 1.538(3) . ?
C16 C18 1.528(3) . ?
C44 H44A 0.9800 . ?
C44 H44B 0.9800 . ?
C44 H44C 0.9800 . ?
C46 H46A 0.9800 . ?
C46 H46B 0.9800 . ?
C46 H46C 0.9800 . ?
C2 C7 1.492(3) . ?
C22 H22A 0.9800 . ?
C22 H22B 0.9800 . ?
C22 H22C 0.9800 . ?
C41 H41A 0.9800 . ?
C41 H41B 0.9800 . ?
C41 H41C 0.9800 . ?
C23 H23A 0.9800 . ?
C23 H23B 0.9800 . ?
C23 H23C 0.9800 . ?
C27 H27A 0.9800 . ?
C27 H27B 0.9800 . ?
C27 H27C 0.9800 . ?
C26 H26A 0.9800 . ?
C26 H26B 0.9800 . ?
C26 H26C 0.9800 . ?
C25 H25A 0.9800 . ?
C25 H25B 0.9800 . ?
C25 H25C 0.9800 . ?
C42 H42A 0.9800 . ?
C42 H42B 0.9800 . ?
C42 H42C 0.9800 . ?
C10 H10A 0.9800 . ?
C10 H10B 0.9800 . ?
C10 H10C 0.9800 . ?
C45 H45A 0.9800 . ?
C45 H45B 0.9800 . ?
C45 H45C 0.9800 . ?
C40 H40A 0.9800 . ?
C40 H40B 0.9800 . ?
C40 H40C 0.9800 . ?
C38 H38A 0.9800 . ?
C38 H38B 0.9800 . ?
C38 H38C 0.9800 . ?
C36 H36A 0.9800 . ?
C36 H36B 0.9800 . ?
C36 H36C 0.9800 . ?
C19 H19A 0.9800 . ?
C19 H19B 0.9800 . ?
C19 H19C 0.9800 . ?
C37 H37A 0.9800 . ?
C37 H37B 0.9800 . ?
C37 H37C 0.9800 . ?
C17 H17A 0.9800 . ?
C17 H17B 0.9800 . ?
C17 H17C 0.9800 . ?
C9 H9A 0.9800 . ?
C9 H9B 0.9800 . ?
C9 H9C 0.9800 . ?
C7 H7A 0.9800 . ?
C7 H7B 0.9800 . ?
C7 H7C 0.9800 . ?
C8 H8A 0.9800 . ?
C8 H8B 0.9800 . ?
C8 H8C 0.9800 . ?
C6 H6A 0.9800 . ?
C6 H6B 0.9800 . ?
C6 H6C 0.9800 . ?
C18 H18A 0.9800 . ?
C18 H18B 0.9800 . ?
C18 H18C 0.9800 . ?
C49 H49B 0.9900 . ?
C49 H49A 0.9900 . ?
C49 H49D 0.9900 . ?
C49 H49C 0.9900 . ?
C49 Cl2 1.735(4) . ?
C49 Cl3 1.722(4) . ?
C50 H50A 0.9900 . ?
C50 H50B 0.9900 . ?
C50 H50C 0.9900 . ?
C50 H50D 0.9900 . ?
C50 Cl6 1.598(8) . ?
P5A F4A 1.48(6) . ?
P5A F2A 1.56(4) . ?
P5A F3A 1.51(3) . ?
P5A F5A 1.57(4) . ?
P5A F1A 1.62(3) . ?
P5A F6A 1.50(4) . ?

loop_
_geom_torsion_atom_site_label_1
_geom_torsion_atom_site_label_2
_geom_torsion_atom_site_label_3
_geom_torsion_atom_site_label_4
_geom_torsion
_geom_torsion_site_symmetry_1
_geom_torsion_site_symmetry_2
_geom_torsion_site_symmetry_3
_geom_torsion_site_symmetry_4
_geom_torsion_publ_flag
Rh1 C5 C4 C3 62.43(15) . . . . ?
Rh1 C5 C4 C9 -124.7(2) . . . . ?
Rh1 C5 C1 C2 -63.10(15) . . . . ?
Rh1 C5 C1 C6 122.2(2) . . . . ?
Rh1 C4 C3 C2 62.92(15) . . . . ?
Rh1 C4 C3 C8 -125.8(2) . . . . ?
Rh1 C1 C2 C3 -61.05(15) . . . . ?
Rh1 C1 C2 C7 127.2(2) . . . . ?
Rh1 C3 C2 C1 61.18(15) . . . . ?
Rh1 C3 C2 C7 -127.1(2) . . . . ?
Fe1 C14 C13 C20 -128.0(2) . . . . ?
Fe1 C14 C13 C12 60.33(14) . . . . ?
Fe1 C14 C15 C11 -61.31(15) . . . . ?
Fe1 C14 C24 C27 -49.3(3) . . . . ?
Fe1 C14 C24 C26 73.9(3) . . . . ?
Fe1 C14 C24 C25 -165.61(18) . . . . ?
Fe1 C11 C12 C13 -60.11(15) . . . . ?
Fe1 C11 C15 C14 61.42(15) . . . . ?
Fe1 C11 C16 C19 64.7(3) . . . . ?
Fe1 C11 C16 C17 -177.19(19) . . . . ?
Fe1 C11 C16 C18 -58.6(3) . . . . ?
Fe1 C13 C12 C11 59.88(15) . . . . ?
Fe2 C30 C34 C33 60.44(15) . . . . ?
Fe2 C30 C35 C38 50.9(3) . . . . ?
Fe2 C30 C35 C36 170.23(18) . . . . ?
Fe2 C30 C35 C37 -72.0(3) . . . . ?
Fe2 C30 C31 C32 -60.74(15) . . . . ?
Fe2 C34 C33 C43 -128.24(18) . . . . ?
Fe2 C34 C33 C32 59.76(14) . . . . ?
Fe2 C33 C43 C44 158.62(17) . . . . ?
Fe2 C33 C43 C46 -85.1(2) . . . . ?
Fe2 C33 C43 C45 34.6(3) . . . . ?
Fe2 C33 C32 C39 -130.2(3) . . . . ?
Fe2 C33 C32 C31 60.14(14) . . . . ?
Fe2 C31 C32 C33 -61.09(14) . . . . ?
Fe2 C31 C32 C39 127.11(19) . . . . ?
C14 C13 C12 Fe1 -60.43(14) . . . . ?
C14 C13 C12 C11 -0.5(2) . . . . ?
C20 C13 C12 Fe1 126.62(18) . . . . ?
C20 C13 C12 C11 -173.50(18) . . . . ?
C30 C34 C33 Fe2 -60.23(15) . . . . ?
C30 C34 C33 C43 171.53(18) . . . . ?
C30 C34 C33 C32 -0.5(2) . . . . ?
C30 C31 C32 Fe2 60.84(15) . . . . ?
C30 C31 C32 C33 -0.2(2) . . . . ?
C30 C31 C32 C39 -172.05(19) . . . . ?
C34 C30 C35 C38 -45.3(3) . . . . ?
C34 C30 C35 C36 74.1(3) . . . . ?
C34 C30 C35 C37 -168.1(2) . . . . ?
C34 C30 C31 Fe2 60.69(14) . . . . ?
C34 C30 C31 C32 0.0(2) . . . . ?
C34 C33 C43 C44 -112.1(2) . . . . ?
C34 C33 C43 C46 4.1(3) . . . . ?
C34 C33 C43 C45 123.8(2) . . . . ?
C34 C33 C32 Fe2 -59.72(14) . . . . ?
C34 C33 C32 C39 170.1(2) . . . . ?
C34 C33 C32 C31 0.4(2) . . . . ?
C35 C30 C34 Fe2 129.9(2) . . . . ?
C35 C30 C34 C33 -169.6(2) . . . . ?
C35 C30 C31 Fe2 -129.5(2) . . . . ?
C35 C30 C31 C32 169.7(2) . . . . ?
C13 C14 C15 Fe1 60.34(14) . . . . ?
C13 C14 C15 C11 -1.0(2) . . . . ?
C13 C14 C24 C27 -154.8(2) . . . . ?
C13 C14 C24 C26 -31.6(4) . . . . ?
C13 C14 C24 C25 88.9(3) . . . . ?
C43 C33 C32 Fe2 129.6(2) . . . . ?
C43 C33 C32 C39 -0.5(4) . . . . ?
C43 C33 C32 C31 -170.2(2) . . . . ?
C12 C11 C15 Fe1 -60.79(14) . . . . ?
C12 C11 C15 C14 0.6(2) . . . . ?
C12 C11 C16 C19 162.3(2) . . . . ?
C12 C11 C16 C17 -79.5(3) . . . . ?
C12 C11 C16 C18 39.1(3) . . . . ?
C31 C30 C34 Fe2 -60.11(14) . . . . ?
C31 C30 C34 C33 0.3(2) . . . . ?
C31 C30 C35 C38 147.0(2) . . . . ?
C31 C30 C35 C36 -93.7(3) . . . . ?
C31 C30 C35 C37 24.1(3) . . . . ?
C32 C33 C43 C44 57.4(3) . . . . ?
C32 C33 C43 C46 173.7(2) . . . . ?
C32 C33 C43 C45 -66.7(3) . . . . ?
C5 C4 C3 Rh1 -63.58(15) . . . . ?
C5 C4 C3 C2 -0.7(2) . . . . ?
C5 C4 C3 C8 170.6(2) . . . . ?
C5 C1 C2 Rh1 63.56(15) . . . . ?
C5 C1 C2 C3 2.5(2) . . . . ?
C5 C1 C2 C7 -169.3(2) . . . . ?
C15 C14 C13 Fe1 -59.43(14) . . . . ?
C15 C14 C13 C20 172.6(2) . . . . ?
C15 C14 C13 C12 0.9(2) . . . . ?
C15 C14 C24 C27 36.8(3) . . . . ?
C15 C14 C24 C26 160.0(2) . . . . ?
C15 C14 C24 C25 -79.5(2) . . . . ?
C15 C11 C12 Fe1 60.08(14) . . . . ?
C15 C11 C12 C13 0.0(2) . . . . ?
C15 C11 C16 C19 -31.1(3) . . . . ?
C15 C11 C16 C17 87.0(3) . . . . ?
C15 C11 C16 C18 -154.3(2) . . . . ?
C4 C5 C1 Rh1 60.16(15) . . . . ?
C4 C5 C1 C2 -2.9(2) . . . . ?
C4 C5 C1 C6 -177.6(2) . . . . ?
C4 C3 C2 Rh1 -62.32(15) . . . . ?
C4 C3 C2 C1 -1.1(2) . . . . ?
C4 C3 C2 C7 170.6(2) . . . . ?
C24 C14 C13 Fe1 131.2(3) . . . . ?
C24 C14 C13 C20 3.2(4) . . . . ?
C24 C14 C13 C12 -168.4(2) . . . . ?
C24 C14 C15 Fe1 -128.22(19) . . . . ?
C24 C14 C15 C11 170.47(18) . . . . ?
C1 C5 C4 Rh1 -60.21(15) . . . . ?
C1 C5 C4 C3 2.2(2) . . . . ?
C1 C5 C4 C9 175.1(2) . . . . ?
C21 C20 C13 Fe1 -159.77(16) . . . . ?
C21 C20 C13 C14 -59.0(3) . . . . ?
C21 C20 C13 C12 111.7(2) . . . . ?
C16 C11 C12 Fe1 -131.0(2) . . . . ?
C16 C11 C12 C13 168.9(2) . . . . ?
C16 C11 C15 Fe1 130.3(2) . . . . ?
C16 C11 C15 C14 -168.3(2) . . . . ?
C22 C20 C13 Fe1 84.0(2) . . . . ?
C22 C20 C13 C14 -175.3(2) . . . . ?
C22 C20 C13 C12 -4.6(3) . . . . ?
C41 C39 C32 Fe2 46.9(3) . . . . ?
C41 C39 C32 C33 152.1(2) . . . . ?
C41 C39 C32 C31 -39.1(3) . . . . ?
C23 C20 C13 Fe1 -35.6(3) . . . . ?
C23 C20 C13 C14 65.1(3) . . . . ?
C23 C20 C13 C12 -124.2(2) . . . . ?
C42 C39 C32 Fe2 -75.6(3) . . . . ?
C42 C39 C32 C33 29.6(4) . . . . ?
C42 C39 C32 C31 -161.6(2) . . . . ?
C10 C5 C4 Rh1 128.5(2) . . . . ?
C10 C5 C4 C3 -169.0(2) . . . . ?
C10 C5 C4 C9 3.8(4) . . . . ?
C10 C5 C1 Rh1 -128.3(2) . . . . ?
C10 C5 C1 C2 168.6(2) . . . . ?
C10 C5 C1 C6 -6.1(4) . . . . ?
C40 C39 C32 Fe2 163.75(17) . . . . ?
C40 C39 C32 C33 -91.1(3) . . . . ?
C40 C39 C32 C31 77.7(2) . . . . ?
C9 C4 C3 Rh1 123.4(2) . . . . ?
C9 C4 C3 C2 -173.7(2) . . . . ?
C9 C4 C3 C8 -2.4(4) . . . . ?
C8 C3 C2 Rh1 126.8(3) . . . . ?
C8 C3 C2 C1 -172.0(2) . . . . ?
C8 C3 C2 C7 -0.3(4) . . . . ?
C6 C1 C2 Rh1 -121.9(2) . . . . ?
C6 C1 C2 C3 177.1(2) . . . . ?
C6 C1 C2 C7 5.3(4) . . . . ?

loop_
_exptl_oxdiff_crystal_face_indexfrac_h
_exptl_oxdiff_crystal_face_indexfrac_k
_exptl_oxdiff_crystal_face_indexfrac_l
_exptl_oxdiff_crystal_face_x
_exptl_oxdiff_crystal_face_y
_exptl_oxdiff_crystal_face_z
-7.8060 1.7510 -0.8263 -0.3933 0.7185 0.5736
4.6181 6.8801 -2.3260 0.3983 -0.7364 0.5469
7.5191 -2.7373 1.1695 0.3569 -0.6508 -0.6702
-1.4402 -8.1938 2.8761 -0.2507 0.4675 -0.8477
1.1000 7.6569 9.4006 -0.8013 -0.4370 0.4086
-2.4387 -5.1975 -11.4816 0.8780 0.4777 -0.0302
3.5551 -5.9087 6.0212 -0.2512 -0.1341 -0.9586
-1.7507 8.9663 1.8479 -0.3383 -0.1865 0.9224
-3.1585 7.1975 -3.8014 0.0746 0.0379 0.9965
-8.0133 -3.5032 -6.5477 0.1263 0.9617 0.2434
5.7893 8.0402 4.4639 -0.1190 -0.9149 0.3857
0.0156 -6.2028 6.5399 -0.4951 0.2334 -0.8369
-5.4352 4.6749 4.5082 -0.7350 0.3514 0.5799
2.1608 -8.6331 0.1324 0.1914 0.1277 -0.9732
3.5669 -7.0610 3.6057 -0.0359 -0.0842 -0.9958
